data_4500471
loop_
_publ_author_name
'Ling, Yun'
'Chen, Zhenxia'
'Zheng, Hua'
'Zhou, Yaming'
'Weng, Linhong'
'Zhao, Dongyuan'

_publ_section_title
;
 Two Novel Zinc(II) Metal--Organic Frameworks Based on
 Triazole-Carboxylate Shared Paddle-Wheel Units: Synthesis, Structure, and
 Gas Adsorption
;
_journal_issue 7
_journal_name_full 'Crystal Growth &amp; Design'
_journal_page_first 2811
_journal_paper_doi 10.1021/cg101569a
_journal_volume 11
_journal_year 2011
_chemical_formula_sum 'C48 H39 N9 O27 Zn6'
_chemical_formula_weight 1566.10
_chemical_name_systematic
; 
 ? 
;
_space_group_IT_number 4
_symmetry_cell_setting monoclinic
_symmetry_space_group_name_Hall 'P 2yb'
_symmetry_space_group_name_H-M 'P 1 21 1'
_atom_sites_solution_hydrogens geom
_atom_sites_solution_primary direct
_atom_sites_solution_secondary difmap
_audit_creation_method SHELXL-97
_cell_angle_alpha 90.00
_cell_angle_beta 116.046(6)
_cell_angle_gamma 90.00
_cell_formula_units_Z 2
_cell_length_a 19.379(8)
_cell_length_b 14.639(6)
_cell_length_c 19.484(7)
_cell_measurement_reflns_used 2591
_cell_measurement_temperature 293(2)
_cell_measurement_theta_max 21.22
_cell_measurement_theta_min 2.33
_cell_volume 4966(3)
_computing_structure_refinement 'SHELXL-97 (Sheldrick, 1997)'
_computing_structure_solution 'SHELXS-97 (Sheldrick, 1990)'
_diffrn_ambient_temperature 293(2)
_diffrn_measured_fraction_theta_full 0.990
_diffrn_measured_fraction_theta_max 0.990
_diffrn_radiation_monochromator graphite
_diffrn_radiation_source 'fine-focus sealed tube'
_diffrn_radiation_type MoK\a
_diffrn_radiation_wavelength 0.71073
_diffrn_reflns_av_R_equivalents 0.0588
_diffrn_reflns_av_sigmaI/netI 0.1429
_diffrn_reflns_limit_h_max 21
_diffrn_reflns_limit_h_min -21
_diffrn_reflns_limit_k_max 11
_diffrn_reflns_limit_k_min -16
_diffrn_reflns_limit_l_max 21
_diffrn_reflns_limit_l_min -20
_diffrn_reflns_number 17517
_diffrn_reflns_theta_full 23.40
_diffrn_reflns_theta_max 23.40
_diffrn_reflns_theta_min 1.17
_exptl_absorpt_coefficient_mu 1.482
_exptl_absorpt_correction_T_max 0.7975
_exptl_absorpt_correction_T_min 0.7364
_exptl_absorpt_correction_type multi-scan
_exptl_absorpt_process_details SADABS
_exptl_crystal_colour colorless
_exptl_crystal_density_diffrn 1.047
_exptl_crystal_density_method 'not measured'
_exptl_crystal_description block
_exptl_crystal_F_000 1572
_exptl_crystal_size_max 0.22
_exptl_crystal_size_mid 0.21
_exptl_crystal_size_min 0.16
_refine_diff_density_max 1.737
_refine_diff_density_min -0.827
_refine_diff_density_rms 0.259
_refine_ls_abs_structure_details 'Flack H D (1983), Acta Cryst. A39, 876-881'
_refine_ls_abs_structure_Flack 0.00
_refine_ls_extinction_method none
_refine_ls_goodness_of_fit_ref 1.035
_refine_ls_hydrogen_treatment constr
_refine_ls_matrix_type full
_refine_ls_number_parameters 817
_refine_ls_number_reflns 10727
_refine_ls_number_restraints 19
_refine_ls_restrained_S_all 1.035
_refine_ls_R_factor_all 0.1056
_refine_ls_R_factor_gt 0.0797
_refine_ls_shift/su_max 0.000
_refine_ls_shift/su_mean 0.000
_refine_ls_structure_factor_coef Fsqd
_refine_ls_weighting_details 'calc w=1/[\s^2^(Fo^2^)+(0.1520P)^2^+0.0000P] where P=(Fo^2^+2Fc^2^)/3'
_refine_ls_weighting_scheme calc
_refine_ls_wR_factor_gt 0.2406
_refine_ls_wR_factor_ref 0.2613
_reflns_number_gt 7315
_reflns_number_total 10727
_reflns_threshold_expression >2sigma(I)
_cod_data_source_file cg101569a_si_001.cif
_cod_data_source_block 2
_cod_depositor_comments
;
The following automatic conversions were performed:

'_symmetry_cell_setting' value 'Monoclinic' changed to 'monoclinic'
according to /home/saulius/struct/CIF-dictionaries/cif_core.dic
dictionary named 'cif_core.dic' version 2.4.1 from 2010-06-29.

Automatic conversion script
Id: cif_fix_values 1715 2011-07-08 13:25:40Z adriana 
;
_cod_original_sg_symbol_H-M P21
_cod_database_code 4500471

loop_
_symmetry_equiv_pos_as_xyz
'x, y, z'
'-x, y+1/2, -z'

loop_
_atom_site_label
_atom_site_type_symbol
_atom_site_fract_x
_atom_site_fract_y
_atom_site_fract_z
_atom_site_U_iso_or_equiv
_atom_site_adp_type
_atom_site_occupancy
_atom_site_symmetry_multiplicity
_atom_site_calc_flag
_atom_site_refinement_flags
O11 O 0.0329(7) 0.4036(10) 0.1358(7) 0.047(3) Uani 1 1 d .
C17 C 0.1010(11) 0.4168(15) 0.1802(11) 0.041(5) Uani 1 1 d .
C16 C 0.1583(10) 0.3994(14) 0.1440(9) 0.038(5) Uani 1 1 d .
C15 C 0.1286(10) 0.3826(13) 0.0674(9) 0.038(5) Uani 1 1 d .
H15 H 0.0761 0.3846 0.0359 0.046 Uiso 1 1 calc R
C13 C 0.1807(11) 0.3629(13) 0.0401(9) 0.041(5) Uani 1 1 d .
C12 C 0.2578(9) 0.3594(12) 0.0843(9) 0.032(4) Uani 1 1 d .
H12 H 0.2909 0.3452 0.0628 0.038 Uiso 1 1 calc R
C11 C 0.2857(10) 0.3766(12) 0.1596(10) 0.035(4) Uani 1 1 d .
C10 C 0.3685(11) 0.3769(13) 0.2081(11) 0.043(5) Uani 1 1 d .
O7 O 0.3919(7) 0.3962(9) 0.2812(6) 0.046(3) Uani 1 1 d .
Zn5 Zn 0.58594(12) -0.23192(13) 0.24857(11) 0.0334(5) Uani 1 1 d .
Zn2 Zn 0.48916(12) 0.42923(13) 0.36575(11) 0.0320(5) Uani 1 1 d .
N9 N 0.9713(8) -0.4545(9) 0.2259(8) 0.029(3) Uani 1 1 d .
C46 C 0.9842(11) -0.4244(11) 0.2921(10) 0.035(4) Uani 1 1 d .
C47 C 0.9332(15) -0.3899(13) 0.1786(12) 0.057(7) Uani 1 1 d .
N8 N 0.9268(8) -0.3138(10) 0.2164(8) 0.034(4) Uani 1 1 d .
N7 N 0.9574(9) -0.3393(10) 0.2906(7) 0.033(4) Uani 1 1 d .
Zn1 Zn 0.52562(11) 0.36271(13) 0.21898(11) 0.0300(5) Uani 1 1 d .
Zn6 Zn 0.96783(11) 0.41305(13) 0.18855(11) 0.0307(5) Uani 1 1 d .
Zn3 Zn 0.86544(11) -0.20170(13) 0.17992(10) 0.0293(5) Uani 1 1 d .
Zn4 Zn 0.93101(12) -0.26420(13) 0.35888(10) 0.0339(5) Uani 1 1 d .
C37 C 0.5863(16) 0.5657(14) 0.1701(12) 0.066(8) Uani 1 1 d .
H37A H 0.5569 0.6126 0.1350 0.100 Uiso 1 1 calc R
H37B H 0.5735 0.5074 0.1451 0.100 Uiso 1 1 calc R
H37C H 0.6401 0.5774 0.1872 0.100 Uiso 1 1 calc R
C38 C 0.5693(12) 0.5653(13) 0.2335(10) 0.041(5) Uani 1 1 d .
C39 C 0.5543(11) 0.6046(12) 0.3321(10) 0.038(5) Uani 1 1 d .
C40 C 0.548(2) 0.6644(17) 0.3890(14) 0.100(12) Uani 1 1 d .
H40A H 0.5335 0.7247 0.3681 0.150 Uiso 1 1 calc R
H40B H 0.5960 0.6668 0.4337 0.150 Uiso 1 1 calc R
H40C H 0.5090 0.6409 0.4025 0.150 Uiso 1 1 calc R
C48 C 0.9044(14) -0.3885(14) 0.0914(10) 0.061(7) Uani 1 1 d .
H48A H 0.9440 -0.4112 0.0789 0.091 Uiso 1 1 calc R
H48B H 0.8917 -0.3270 0.0730 0.091 Uiso 1 1 calc R
H48C H 0.8597 -0.4265 0.0678 0.091 Uiso 1 1 calc R
C45 C 1.0253(14) -0.4773(14) 0.3643(11) 0.062(7) Uani 1 1 d .
H45A H 0.9968 -0.5317 0.3624 0.093 Uiso 1 1 calc R
H45B H 1.0300 -0.4405 0.4070 0.093 Uiso 1 1 calc R
H45C H 1.0755 -0.4938 0.3701 0.093 Uiso 1 1 calc R
C44 C 0.6616(11) -0.1897(19) 0.1185(10) 0.065(7) Uani 1 1 d .
H44A H 0.6293 -0.1397 0.1177 0.097 Uiso 1 1 calc R
H44B H 0.6305 -0.2424 0.0955 0.097 Uiso 1 1 calc R
H44C H 0.6900 -0.1734 0.0904 0.097 Uiso 1 1 calc R
C43 C 0.7171(11) -0.2114(13) 0.2002(10) 0.037(4) Uani 1 1 d .
C42 C 0.7583(11) -0.2549(13) 0.3121(9) 0.039(4) Uani 1 1 d .
C41 C 0.7594(12) -0.2823(18) 0.3857(10) 0.064(7) Uani 1 1 d .
H41A H 0.7705 -0.3464 0.3940 0.097 Uiso 1 1 calc R
H41B H 0.7101 -0.2701 0.3845 0.097 Uiso 1 1 calc R
H41C H 0.7982 -0.2482 0.4265 0.097 Uiso 1 1 calc R
C19 C 0.5571(11) 0.2509(13) 0.3555(11) 0.042(5) Uani 1 1 d .
C20 C 0.5700(9) 0.1579(12) 0.3859(10) 0.031(4) Uani 1 1 d .
C27 C 0.5782(11) 0.0904(12) 0.3412(10) 0.039(5) Uani 1 1 d .
H27 H 0.5798 0.1060 0.2957 0.046 Uiso 1 1 calc R
C25 C 0.5840(12) 0.0006(12) 0.3625(11) 0.039(5) Uani 1 1 d .
C26 C 0.5878(11) -0.0743(12) 0.3087(11) 0.042(5) Uani 1 1 d .
C24 C 0.5767(11) -0.0241(13) 0.4292(11) 0.043(5) Uani 1 1 d .
H24 H 0.5753 -0.0851 0.4420 0.052 Uiso 1 1 calc R
C22 C 0.5716(11) 0.0469(12) 0.4756(10) 0.036(4) Uani 1 1 d .
C23 C 0.5648(13) 0.0208(14) 0.5482(13) 0.050(6) Uani 1 1 d .
C21 C 0.5674(11) 0.1341(13) 0.4552(10) 0.040(5) Uani 1 1 d .
H21 H 0.5628 0.1795 0.4864 0.048 Uiso 1 1 calc R
C1 C 0.6080(12) 0.3401(12) 0.1471(12) 0.041(5) Uani 1 1 d .
C2 C 0.6345(10) 0.3323(12) 0.0855(9) 0.032(4) Uani 1 1 d .
C3 C 0.5847(12) 0.3137(14) 0.0124(11) 0.046(5) Uani 1 1 d .
H3 H 0.5344 0.2983 0.0016 0.056 Uiso 1 1 calc R
C4 C 0.6064(10) 0.3165(13) -0.0499(10) 0.036(4) Uani 1 1 d .
C5 C 0.5524(10) 0.2976(14) -0.1277(9) 0.036(4) Uani 1 1 d .
C6 C 0.6858(11) 0.3329(12) -0.0267(9) 0.036(4) Uani 1 1 d .
H6 H 0.7038 0.3331 -0.0638 0.044 Uiso 1 1 calc R
C7 C 0.7362(10) 0.3480(14) 0.0461(11) 0.046(5) Uani 1 1 d .
C9 C 0.7106(11) 0.3458(13) 0.1053(10) 0.042(5) Uani 1 1 d .
H9 H 0.7455 0.3535 0.1562 0.050 Uiso 1 1 calc R
C8 C 0.8193(11) 0.3677(14) 0.0707(12) 0.045(5) Uani 1 1 d .
C14 C 0.1474(13) 0.3412(14) -0.0467(10) 0.046(5) Uani 1 1 d .
C18 C 0.2353(9) 0.3964(12) 0.1900(9) 0.032(4) Uani 1 1 d .
H18 H 0.2539 0.4077 0.2420 0.039 Uiso 1 1 calc R
C32 C 0.9736(12) 0.2462(13) 0.2504(10) 0.042(5) Uani 1 1 d .
C31 C 0.9838(10) 0.1754(13) 0.3035(9) 0.034(4) Uani 1 1 d .
C30 C 0.9665(11) 0.0865(11) 0.2807(10) 0.037(5) Uani 1 1 d .
H30 H 0.9491 0.0722 0.2293 0.045 Uiso 1 1 calc R
C29 C 0.9742(11) 0.0165(12) 0.3324(10) 0.036(4) Uani 1 1 d .
C28 C 0.9502(10) -0.0790(12) 0.3048(10) 0.034(4) Uani 1 1 d .
C36 C 0.9992(12) 0.0391(12) 0.4071(9) 0.039(5) Uani 1 1 d .
H36 H 1.0044 -0.0065 0.4422 0.047 Uiso 1 1 calc R
C34 C 1.0170(11) 0.1265(13) 0.4317(9) 0.039(5) Uani 1 1 d .
C35 C 1.0427(14) 0.1454(14) 0.5141(11) 0.049(5) Uani 1 1 d .
C33 C 1.0081(11) 0.1932(13) 0.3799(10) 0.040(5) Uani 1 1 d .
H33 H 1.0188 0.2533 0.3968 0.048 Uiso 1 1 calc R
N1 N 0.5374(9) 0.5159(9) 0.3212(7) 0.031(4) Uani 1 1 d .
N2 N 0.5445(9) 0.4905(9) 0.2581(9) 0.036(4) Uani 1 1 d .
N3 N 0.5717(10) 0.6361(10) 0.2775(8) 0.042(4) Uani 1 1 d .
N5 N 0.7908(9) -0.2202(10) 0.2264(7) 0.034(4) Uani 1 1 d .
N4 N 0.8173(8) -0.2465(10) 0.2985(7) 0.028(3) Uani 1 1 d .
N6 N 0.6925(8) -0.2317(10) 0.2522(7) 0.033(3) Uani 1 1 d .
O14 O 0.5603(8) 0.2673(9) 0.2953(7) 0.049(4) Uani 1 1 d .
O13 O 0.5448(8) 0.3123(8) 0.3968(7) 0.047(3) Uani 1 1 d .
O18 O 0.5914(10) -0.0501(9) 0.2514(7) 0.061(4) Uani 1 1 d .
O17 O 0.5882(8) -0.1548(8) 0.3326(7) 0.044(3) Uani 1 1 d .
O15 O 0.5964(12) 0.0697(13) 0.6041(9) 0.089(6) Uani 1 1 d .
O16 O 0.5253(9) -0.0472(11) 0.5441(7) 0.062(4) Uani 1 1 d .
O2 O 0.6520(8) 0.3514(10) 0.2127(7) 0.056(4) Uani 1 1 d .
O1 O 0.5347(8) 0.3325(9) 0.1246(7) 0.048(4) Uani 1 1 d .
O3 O 0.4866(7) 0.2777(9) -0.1406(6) 0.041(3) Uani 1 1 d .
O4 O 0.5745(8) 0.3057(15) -0.1770(7) 0.083(6) Uani 1 1 d .
O5 O 0.8556(7) 0.4075(10) 0.1315(7) 0.049(3) Uani 1 1 d .
O6 O 0.8429(8) 0.3509(14) 0.0206(9) 0.085(6) Uani 1 1 d .
O12 O 0.1277(8) 0.4372(14) 0.2465(8) 0.079(6) Uani 1 1 d .
O8 O 0.4128(7) 0.3606(11) 0.1799(7) 0.051(4) Uani 1 1 d .
O9 O 0.1962(8) 0.3233(9) -0.0719(6) 0.045(3) Uani 1 1 d .
O10 O 0.0781(8) 0.3398(11) -0.0843(7) 0.057(4) Uani 1 1 d .
O23 O 0.9858(8) 0.3272(8) 0.2726(7) 0.044(3) Uani 1 1 d .
O24 O 0.9537(11) 0.2280(10) 0.1811(8) 0.073(5) Uani 1 1 d .
O22 O 1.0319(9) 0.2248(10) 0.5323(7) 0.058(4) Uani 1 1 d .
O21 O 1.0788(11) 0.0917(11) 0.5640(8) 0.075(5) Uani 1 1 d .
O19 O 0.9661(8) -0.1385(9) 0.3565(7) 0.053(4) Uani 1 1 d .
O20 O 0.9197(8) -0.0914(8) 0.2367(7) 0.046(3) Uani 1 1 d .
O29 O 0.308(3) 0.108(3) 0.084(3) 0.32(2) Uani 1 1 d U
O27 O 0.2248(17) 0.055(2) 0.8349(18) 0.194(13) Uani 1 1 d U
O26 O 0.188(3) 0.866(3) 0.611(3) 0.32(2) Uani 1 1 d U

loop_
_atom_site_aniso_label
_atom_site_aniso_U_11
_atom_site_aniso_U_22
_atom_site_aniso_U_33
_atom_site_aniso_U_23
_atom_site_aniso_U_13
_atom_site_aniso_U_12
O11 0.037(8) 0.072(10) 0.044(8) -0.009(7) 0.027(7) -0.003(7)
C17 0.032(12) 0.058(13) 0.047(12) 0.006(10) 0.030(11) 0.011(10)
C16 0.036(11) 0.059(13) 0.025(9) -0.007(8) 0.019(9) 0.004(9)
C15 0.037(11) 0.060(13) 0.024(9) 0.001(8) 0.021(9) -0.010(9)
C13 0.061(14) 0.041(11) 0.019(9) -0.008(8) 0.016(10) -0.011(10)
C12 0.030(10) 0.042(10) 0.025(9) -0.017(8) 0.013(8) -0.003(8)
C11 0.032(10) 0.038(11) 0.039(10) -0.008(8) 0.020(9) -0.008(8)
C10 0.047(13) 0.035(11) 0.049(12) 0.004(9) 0.022(11) 0.004(9)
O7 0.040(8) 0.071(10) 0.026(7) -0.009(6) 0.013(6) -0.003(7)
Zn5 0.0415(13) 0.0327(12) 0.0318(11) 0.0027(9) 0.0213(10) 0.0033(9)
Zn2 0.0434(12) 0.0316(11) 0.0292(11) -0.0005(9) 0.0235(10) -0.0013(9)
N9 0.034(9) 0.024(8) 0.029(8) 0.007(7) 0.012(7) 0.007(6)
C46 0.055(12) 0.020(10) 0.029(11) -0.001(8) 0.019(10) -0.004(8)
C47 0.11(2) 0.032(12) 0.062(14) -0.010(11) 0.072(15) -0.007(12)
N8 0.039(9) 0.031(9) 0.030(9) 0.003(7) 0.012(7) 0.004(7)
N7 0.043(10) 0.035(9) 0.020(8) -0.001(6) 0.013(7) 0.013(7)
Zn1 0.0374(12) 0.0320(11) 0.0271(10) -0.0013(9) 0.0202(10) -0.0005(9)
Zn6 0.0340(12) 0.0297(11) 0.0329(11) -0.0013(9) 0.0187(10) 0.0006(9)
Zn3 0.0375(12) 0.0282(11) 0.0227(10) 0.0022(8) 0.0138(9) -0.0003(9)
Zn4 0.0492(14) 0.0282(11) 0.0231(10) 0.0006(8) 0.0148(10) 0.0012(9)
C37 0.15(3) 0.028(11) 0.063(15) -0.006(10) 0.086(18) -0.014(13)
C38 0.057(14) 0.024(10) 0.032(10) -0.007(8) 0.010(10) -0.005(9)
C39 0.051(13) 0.029(11) 0.043(11) 0.013(9) 0.030(10) -0.004(9)
C40 0.22(4) 0.053(15) 0.087(19) -0.034(14) 0.12(2) -0.044(19)
C48 0.11(2) 0.036(12) 0.029(11) 0.003(9) 0.026(13) 0.008(12)
C45 0.077(17) 0.054(14) 0.029(11) -0.005(10) 0.001(11) 0.037(12)
C44 0.035(12) 0.12(2) 0.038(11) 0.028(13) 0.017(10) 0.008(13)
C43 0.045(12) 0.042(11) 0.035(10) 0.011(9) 0.029(10) -0.001(9)
C42 0.042(12) 0.043(11) 0.025(10) 0.013(8) 0.009(9) 0.002(9)
C41 0.051(14) 0.12(2) 0.030(11) 0.001(12) 0.024(11) -0.001(13)
C19 0.047(12) 0.035(11) 0.051(12) 0.002(9) 0.027(11) 0.014(9)
C20 0.021(9) 0.034(10) 0.038(10) 0.001(8) 0.013(9) 0.002(7)
C27 0.059(13) 0.042(12) 0.041(11) 0.006(9) 0.046(11) 0.005(9)
C25 0.065(14) 0.022(10) 0.044(11) 0.002(8) 0.037(11) 0.006(9)
C26 0.062(13) 0.023(10) 0.057(13) 0.001(9) 0.042(11) 0.017(9)
C24 0.068(14) 0.028(10) 0.055(13) 0.014(9) 0.047(12) 0.012(9)
C22 0.059(13) 0.034(11) 0.030(10) 0.004(8) 0.034(10) 0.012(9)
C23 0.073(16) 0.039(12) 0.065(16) 0.013(11) 0.057(14) 0.014(11)
C21 0.045(12) 0.043(12) 0.036(11) 0.003(9) 0.022(10) -0.002(9)
C1 0.066(15) 0.022(10) 0.059(14) 0.006(9) 0.049(13) 0.005(9)
C2 0.037(11) 0.037(11) 0.030(10) -0.002(8) 0.022(9) -0.005(8)
C3 0.052(13) 0.052(13) 0.050(12) -0.021(10) 0.037(11) -0.016(10)
C4 0.026(10) 0.052(12) 0.038(10) 0.006(9) 0.022(9) 0.004(8)
C5 0.026(10) 0.066(13) 0.018(9) -0.010(9) 0.012(8) 0.003(9)
C6 0.047(12) 0.047(11) 0.021(9) -0.011(8) 0.021(9) -0.007(9)
C7 0.034(11) 0.052(13) 0.062(14) -0.011(10) 0.032(11) -0.001(9)
C9 0.057(14) 0.044(12) 0.032(10) -0.008(9) 0.027(10) -0.006(10)
C8 0.041(12) 0.052(12) 0.064(14) 0.002(11) 0.043(12) -0.007(10)
C14 0.058(15) 0.051(13) 0.017(9) -0.006(9) 0.007(10) -0.001(10)
C18 0.019(9) 0.056(12) 0.026(9) -0.015(8) 0.014(8) -0.009(8)
C32 0.062(14) 0.029(12) 0.035(11) -0.001(9) 0.022(10) 0.000(9)
C31 0.032(11) 0.050(13) 0.026(10) -0.002(8) 0.019(9) -0.010(9)
C30 0.053(13) 0.021(10) 0.036(11) -0.004(8) 0.019(10) 0.003(8)
C29 0.039(12) 0.029(10) 0.031(10) 0.001(8) 0.008(9) -0.007(8)
C28 0.046(11) 0.025(10) 0.034(11) -0.014(9) 0.019(9) -0.013(9)
C36 0.072(15) 0.025(10) 0.021(9) 0.003(8) 0.022(10) -0.005(9)
C34 0.049(12) 0.039(12) 0.024(9) 0.001(9) 0.012(9) 0.010(9)
C35 0.084(17) 0.031(12) 0.037(12) -0.011(10) 0.030(12) -0.013(11)
C33 0.048(12) 0.032(10) 0.034(11) -0.011(8) 0.013(10) -0.021(9)
N1 0.058(10) 0.023(8) 0.027(8) 0.001(6) 0.033(8) -0.002(7)
N2 0.050(10) 0.018(8) 0.053(10) 0.002(7) 0.035(9) -0.001(7)
N3 0.064(12) 0.024(8) 0.044(10) -0.007(7) 0.030(9) -0.011(7)
N5 0.056(11) 0.032(9) 0.023(8) 0.000(6) 0.026(8) -0.001(7)
N4 0.027(8) 0.041(9) 0.018(7) 0.004(6) 0.011(6) 0.008(7)
N6 0.035(9) 0.042(9) 0.029(8) -0.008(7) 0.020(7) 0.002(7)
O14 0.085(10) 0.042(8) 0.038(7) 0.019(6) 0.042(8) 0.011(7)
O13 0.066(9) 0.027(7) 0.051(8) 0.000(6) 0.028(7) 0.014(6)
O18 0.120(14) 0.046(9) 0.038(8) 0.007(6) 0.055(9) 0.018(8)
O17 0.078(10) 0.024(7) 0.040(7) -0.002(6) 0.035(7) 0.007(6)
O15 0.155(19) 0.090(13) 0.046(10) -0.017(9) 0.066(12) -0.019(12)
O16 0.092(12) 0.081(12) 0.034(8) -0.009(7) 0.046(9) -0.030(9)
O2 0.072(10) 0.076(11) 0.019(7) -0.007(7) 0.019(7) -0.019(8)
O1 0.043(9) 0.067(10) 0.050(8) -0.005(7) 0.035(7) 0.001(7)
O3 0.046(8) 0.050(8) 0.026(6) -0.003(6) 0.015(6) -0.012(6)
O4 0.048(10) 0.168(19) 0.030(8) -0.001(10) 0.015(8) 0.010(11)
O5 0.044(8) 0.058(9) 0.042(8) -0.016(7) 0.016(7) -0.008(7)
O6 0.042(10) 0.148(18) 0.068(10) -0.026(11) 0.027(9) -0.017(10)
O12 0.044(9) 0.166(19) 0.036(8) -0.038(10) 0.025(7) 0.012(10)
O8 0.024(7) 0.100(12) 0.036(7) -0.009(7) 0.020(6) 0.004(7)
O9 0.061(9) 0.058(9) 0.024(6) -0.008(6) 0.027(7) -0.003(7)
O10 0.040(9) 0.083(12) 0.033(7) -0.016(7) 0.003(7) -0.009(8)
O23 0.070(10) 0.025(7) 0.037(7) 0.003(6) 0.023(7) -0.006(6)
O24 0.137(16) 0.043(9) 0.043(9) 0.009(7) 0.042(10) 0.004(9)
O22 0.071(11) 0.061(10) 0.029(7) -0.004(7) 0.009(7) 0.002(8)
O21 0.116(15) 0.060(11) 0.029(8) 0.003(8) 0.013(9) -0.009(10)
O19 0.082(11) 0.019(7) 0.053(8) 0.005(7) 0.025(8) -0.008(7)
O20 0.076(10) 0.028(7) 0.025(7) -0.002(6) 0.013(7) -0.014(7)
O29 0.41(5) 0.18(3) 0.34(4) -0.04(3) 0.13(3) -0.08(3)
O27 0.15(2) 0.12(2) 0.22(3) 0.08(2) 0.00(2) -0.007(17)
O26 0.42(5) 0.18(3) 0.32(4) -0.02(3) 0.12(3) 0.07(3)

loop_
_atom_type_symbol
_atom_type_description
_atom_type_scat_dispersion_real
_atom_type_scat_dispersion_imag
_atom_type_scat_source
C C 0.0033 0.0016 'International Tables Vol C Tables 4.2.6.8 and 6.1.1.4'
N N 0.0061 0.0033 'International Tables Vol C Tables 4.2.6.8 and 6.1.1.4'
O O 0.0106 0.0060 'International Tables Vol C Tables 4.2.6.8 and 6.1.1.4'
Zn Zn 0.2839 1.4301 'International Tables Vol C Tables 4.2.6.8 and 6.1.1.4'
H H 0.0000 0.0000 'International Tables Vol C Tables 4.2.6.8 and 6.1.1.4'

loop_
_geom_angle_atom_site_label_1
_geom_angle_atom_site_label_2
_geom_angle_atom_site_label_3
_geom_angle
_geom_angle_site_symmetry_1
_geom_angle_site_symmetry_3
C17 O11 Zn6 111.1(11) . 1_455
O12 C17 O11 128.0(15) . .
O12 C17 C16 117.9(17) . .
O11 C17 C16 114.0(16) . .
C18 C16 C15 121.8(15) . .
C18 C16 C17 119.6(15) . .
C15 C16 C17 118.5(16) . .
C13 C15 C16 115.8(17) . .
C13 C15 H15 122.1 . .
C16 C15 H15 122.1 . .
C12 C13 C15 123.9(15) . .
C12 C13 C14 119.8(16) . .
C15 C13 C14 116.3(17) . .
C11 C12 C13 119.2(15) . .
C11 C12 H12 120.4 . .
C13 C12 H12 120.4 . .
C12 C11 C18 119.1(16) . .
C12 C11 C10 120.4(15) . .
C18 C11 C10 120.5(15) . .
O8 C10 O7 123.1(18) . .
O8 C10 C11 119.7(17) . .
O7 C10 C11 117.1(16) . .
C10 O7 Zn2 135.5(12) . .
O3 Zn5 O17 126.5(5) 2_645 .
O3 Zn5 N6 106.0(5) 2_645 .
O17 Zn5 N6 108.5(6) . .
O3 Zn5 N3 104.0(6) 2_645 1_545
O17 Zn5 N3 105.4(5) . 1_545
N6 Zn5 N3 104.3(6) . 1_545
O16 Zn2 O7 110.1(6) 2_656 .
O16 Zn2 O13 98.9(6) 2_656 .
O7 Zn2 O13 103.9(6) . .
O16 Zn2 N1 124.6(6) 2_656 .
O7 Zn2 N1 104.8(6) . .
O13 Zn2 N1 112.9(6) . .
C46 N9 C47 105.2(15) . .
C46 N9 Zn6 129.8(11) . 1_545
C47 N9 Zn6 120.9(13) . 1_545
N9 C46 N7 113.2(15) . .
N9 C46 C45 124.0(16) . .
N7 C46 C45 122.8(15) . .
N9 C47 N8 111.6(17) . .
N9 C47 C48 127.5(17) . .
N8 C47 C48 120.5(18) . .
N7 N8 C47 104.4(15) . .
N7 N8 Zn3 121.9(10) . .
C47 N8 Zn3 131.9(14) . .
C46 N7 N8 105.2(13) . .
C46 N7 Zn4 135.9(12) . .
N8 N7 Zn4 116.7(10) . .
O14 Zn1 O1 114.4(5) . .
O14 Zn1 O8 103.7(6) . .
O1 Zn1 O8 100.0(5) . .
O14 Zn1 N2 116.1(6) . .
O1 Zn1 N2 119.4(6) . .
O8 Zn1 N2 98.5(6) . .
O11 Zn6 O5 120.8(5) 1_655 .
O11 Zn6 O23 118.3(6) 1_655 .
O5 Zn6 O23 101.0(6) . .
O11 Zn6 N9 108.9(6) 1_655 1_565
O5 Zn6 N9 95.5(6) . 1_565
O23 Zn6 N9 109.9(5) . 1_565
O9 Zn3 N8 122.3(6) 2_645 .
O9 Zn3 O20 112.0(5) 2_645 .
N8 Zn3 O20 113.0(6) . .
O9 Zn3 N5 106.7(6) 2_645 .
N8 Zn3 N5 99.4(6) . .
O20 Zn3 N5 99.6(5) . .
O9 Zn3 C14 28.5(6) 2_645 2_645
N8 Zn3 C14 110.1(6) . 2_645
O20 Zn3 C14 99.1(6) . 2_645
N5 Zn3 C14 135.1(7) . 2_645
O22 Zn4 N7 128.2(6) 2_746 .
O22 Zn4 O19 98.0(6) 2_746 .
N7 Zn4 O19 108.2(6) . .
O22 Zn4 N4 116.1(6) 2_746 .
N7 Zn4 N4 102.8(6) . .
O19 Zn4 N4 99.6(6) . .
C38 C37 H37A 109.5 . .
C38 C37 H37B 109.5 . .
H37A C37 H37B 109.5 . .
C38 C37 H37C 109.5 . .
H37A C37 H37C 109.5 . .
H37B C37 H37C 109.5 . .
N3 C38 N2 108.4(16) . .
N3 C38 C37 127.2(18) . .
N2 C38 C37 124.4(17) . .
N3 C39 N1 110.0(15) . .
N3 C39 C40 122.4(17) . .
N1 C39 C40 127.3(16) . .
C39 C40 H40A 109.5 . .
C39 C40 H40B 109.5 . .
H40A C40 H40B 109.5 . .
C39 C40 H40C 109.5 . .
H40A C40 H40C 109.5 . .
H40B C40 H40C 109.5 . .
C47 C48 H48A 109.5 . .
C47 C48 H48B 109.5 . .
H48A C48 H48B 109.5 . .
C47 C48 H48C 109.5 . .
H48A C48 H48C 109.5 . .
H48B C48 H48C 109.5 . .
C46 C45 H45A 109.5 . .
C46 C45 H45B 109.5 . .
H45A C45 H45B 109.5 . .
C46 C45 H45C 109.5 . .
H45A C45 H45C 109.5 . .
H45B C45 H45C 109.5 . .
C43 C44 H44A 109.5 . .
C43 C44 H44B 109.5 . .
H44A C44 H44B 109.5 . .
C43 C44 H44C 109.5 . .
H44A C44 H44C 109.5 . .
H44B C44 H44C 109.5 . .
N5 C43 N6 112.3(15) . .
N5 C43 C44 125.8(14) . .
N6 C43 C44 121.6(16) . .
N4 C42 N6 112.8(14) . .
N4 C42 C41 126.1(17) . .
N6 C42 C41 121.0(16) . .
C42 C41 H41A 109.5 . .
C42 C41 H41B 109.5 . .
H41A C41 H41B 109.5 . .
C42 C41 H41C 109.5 . .
H41A C41 H41C 109.5 . .
H41B C41 H41C 109.5 . .
O14 C19 O13 123.9(17) . .
O14 C19 C20 119.9(16) . .
O13 C19 C20 116.1(15) . .
C27 C20 C21 119.4(16) . .
C27 C20 C19 117.5(15) . .
C21 C20 C19 122.9(16) . .
C25 C27 C20 121.2(15) . .
C25 C27 H27 119.4 . .
C20 C27 H27 119.4 . .
C27 C25 C24 119.7(16) . .
C27 C25 C26 120.0(15) . .
C24 C25 C26 119.8(16) . .
O18 C26 O17 128.5(16) . .
O18 C26 C25 117.5(16) . .
O17 C26 C25 114.0(15) . .
C22 C24 C25 117.7(16) . .
C22 C24 H24 121.2 . .
C25 C24 H24 121.2 . .
C21 C22 C24 121.9(15) . .
C21 C22 C23 119.9(16) . .
C24 C22 C23 118.0(16) . .
O15 C23 O16 125.7(18) . .
O15 C23 C22 117.9(19) . .
O16 C23 C22 116(2) . .
C22 C21 C20 119.9(17) . .
C22 C21 H21 120.1 . .
C20 C21 H21 120.1 . .
O2 C1 O1 122.5(16) . .
O2 C1 C2 122.0(19) . .
O1 C1 C2 115.5(18) . .
C3 C2 C9 120.5(15) . .
C3 C2 C1 121.4(17) . .
C9 C2 C1 118.0(17) . .
C2 C3 C4 122.8(17) . .
C2 C3 H3 118.6 . .
C4 C3 H3 118.6 . .
C6 C4 C5 123.6(14) . .
C6 C4 C3 114.2(16) . .
C5 C4 C3 122.1(15) . .
O4 C5 O3 124.0(16) . .
O4 C5 C4 117.8(16) . .
O3 C5 C4 118.2(14) . .
C7 C6 C4 123.3(15) . .
C7 C6 H6 118.4 . .
C4 C6 H6 118.4 . .
C6 C7 C9 119.8(17) . .
C6 C7 C8 123.6(16) . .
C9 C7 C8 116.7(17) . .
C2 C9 C7 119.1(17) . .
C2 C9 H9 120.5 . .
C7 C9 H9 120.5 . .
O5 C8 O6 126.0(17) . .
O5 C8 C7 118.8(16) . .
O6 C8 C7 114.7(18) . .
O10 C14 O9 125.3(16) . .
O10 C14 C13 118.6(18) . .
O9 C14 C13 116.1(18) . .
O10 C14 Zn3 78.3(10) . 2_655
O9 C14 Zn3 47.0(8) . 2_655
C13 C14 Zn3 163.1(15) . 2_655
C16 C18 C11 120.2(15) . .
C16 C18 H18 119.9 . .
C11 C18 H18 119.9 . .
O23 C32 O24 119.6(17) . .
O23 C32 C31 119.8(16) . .
O24 C32 C31 120.5(17) . .
C30 C31 C33 116.7(17) . .
C30 C31 C32 121.5(16) . .
C33 C31 C32 121.6(17) . .
C31 C30 C29 121.9(16) . .
C31 C30 H30 119.0 . .
C29 C30 H30 119.0 . .
C36 C29 C30 118.0(16) . .
C36 C29 C28 121.4(16) . .
C30 C29 C28 120.5(16) . .
O20 C28 O19 127.1(17) . .
O20 C28 C29 117.4(17) . .
O19 C28 C29 115.4(15) . .
C29 C36 C34 121.7(16) . .
C29 C36 H36 119.2 . .
C34 C36 H36 119.2 . .
C36 C34 C33 119.0(16) . .
C36 C34 C35 118.1(16) . .
C33 C34 C35 122.8(17) . .
O21 C35 O22 119.0(18) . .
O21 C35 C34 123.4(19) . .
O22 C35 C34 117.3(19) . .
C34 C33 C31 122.6(17) . .
C34 C33 H33 118.7 . .
C31 C33 H33 118.7 . .
C39 N1 N2 107.3(13) . .
C39 N1 Zn2 133.1(11) . .
N2 N1 Zn2 118.5(10) . .
N1 N2 C38 107.0(14) . .
N1 N2 Zn1 122.2(10) . .
C38 N2 Zn1 130.7(12) . .
C39 N3 C38 107.2(16) . .
C39 N3 Zn5 130.8(12) . 1_565
C38 N3 Zn5 121.5(12) . 1_565
C43 N5 N4 107.0(13) . .
C43 N5 Zn3 133.5(11) . .
N4 N5 Zn3 119.4(11) . .
C42 N4 N5 106.3(14) . .
C42 N4 Zn4 135.4(11) . .
N5 N4 Zn4 118.3(10) . .
C43 N6 C42 101.5(14) . .
C43 N6 Zn5 132.2(12) . .
C42 N6 Zn5 126.3(11) . .
C19 O14 Zn1 137.1(12) . .
C19 O13 Zn2 129.5(12) . .
C26 O17 Zn5 103.5(10) . .
C23 O16 Zn2 114.7(13) . 2_646
C1 O1 Zn1 101.4(11) . .
C5 O3 Zn5 115.5(10) . 2_655
C8 O5 Zn6 126.1(12) . .
C10 O8 Zn1 134.2(12) . .
C14 O9 Zn3 104.5(12) . 2_655
C32 O23 Zn6 112.4(11) . .
C35 O22 Zn4 111.1(13) . 2_756
C28 O19 Zn4 134.2(12) . .
C28 O20 Zn3 128.4(12) . .

loop_
_geom_bond_atom_site_label_1
_geom_bond_atom_site_label_2
_geom_bond_distance
_geom_bond_site_symmetry_2
O11 C17 1.23(2) .
O11 Zn6 1.950(11) 1_455
C17 O12 1.20(2) .
C17 C16 1.58(2) .
C16 C18 1.36(2) .
C16 C15 1.36(2) .
C15 C13 1.36(2) .
C15 H15 0.9300 .
C13 C12 1.36(2) .
C13 C14 1.56(2) .
C12 C11 1.35(2) .
C12 H12 0.9300 .
C11 C18 1.38(2) .
C11 C10 1.46(3) .
C10 O8 1.23(2) .
C10 O7 1.32(2) .
O7 Zn2 1.942(12) .
Zn5 O3 1.956(11) 2_645
Zn5 O17 1.973(11) .
Zn5 N6 2.035(13) .
Zn5 N3 2.065(15) 1_545
Zn2 O16 1.928(11) 2_656
Zn2 O13 1.971(12) .
Zn2 N1 1.987(13) .
N9 C46 1.28(2) .
N9 C47 1.30(3) .
N9 Zn6 2.062(14) 1_545
C46 N7 1.35(2) .
C46 C45 1.49(2) .
C47 N8 1.37(2) .
C47 C48 1.54(3) .
N8 N7 1.353(18) .
N8 Zn3 1.967(14) .
N7 Zn4 1.959(13) .
Zn1 O14 1.933(12) .
Zn1 O1 1.973(11) .
Zn1 O8 1.974(12) .
Zn1 N2 1.992(14) .
Zn6 O11 1.950(11) 1_655
Zn6 O5 1.962(13) .
Zn6 O23 1.971(11) .
Zn6 N9 2.062(14) 1_565
Zn3 O9 1.944(11) 2_645
Zn3 O20 1.979(12) .
Zn3 N5 2.034(13) .
Zn3 C14 2.573(17) 2_645
Zn4 O22 1.923(12) 2_746
Zn4 O19 1.970(13) .
Zn4 N4 2.008(13) .
C37 C38 1.41(2) .
C37 H37A 0.9600 .
C37 H37B 0.9600 .
C37 H37C 0.9600 .
C38 N3 1.33(2) .
C38 N2 1.37(2) .
C39 N3 1.33(2) .
C39 N1 1.33(2) .
C39 C40 1.46(3) .
C40 H40A 0.9600 .
C40 H40B 0.9600 .
C40 H40C 0.9600 .
C48 H48A 0.9600 .
C48 H48B 0.9600 .
C48 H48C 0.9600 .
C45 H45A 0.9600 .
C45 H45B 0.9600 .
C45 H45C 0.9600 .
C44 C43 1.51(2) .
C44 H44A 0.9600 .
C44 H44B 0.9600 .
C44 H44C 0.9600 .
C43 N5 1.30(2) .
C43 N6 1.328(18) .
C42 N4 1.29(2) .
C42 N6 1.34(2) .
C42 C41 1.48(2) .
C41 H41A 0.9600 .
C41 H41B 0.9600 .
C41 H41C 0.9600 .
C19 O14 1.23(2) .
C19 O13 1.30(2) .
C19 C20 1.46(3) .
C20 C27 1.37(2) .
C20 C21 1.42(2) .
C27 C25 1.37(2) .
C27 H27 0.9300 .
C25 C24 1.42(2) .
C25 C26 1.54(2) .
C26 O18 1.20(2) .
C26 O17 1.27(2) .
C24 C22 1.41(2) .
C24 H24 0.9300 .
C22 C21 1.33(3) .
C22 C23 1.53(2) .
C23 O15 1.22(3) .
C23 O16 1.24(2) .
C21 H21 0.9300 .
C1 O2 1.20(2) .
C1 O1 1.29(2) .
C1 C2 1.50(2) .
C2 C3 1.35(2) .
C2 C9 1.37(2) .
C3 C4 1.45(2) .
C3 H3 0.9300 .
C4 C6 1.42(2) .
C4 C5 1.44(2) .
C5 O4 1.217(19) .
C5 O3 1.222(19) .
C6 C7 1.34(2) .
C6 H6 0.9300 .
C7 C9 1.44(2) .
C7 C8 1.49(3) .
C9 H9 0.9300 .
C8 O5 1.23(2) .
C8 O6 1.27(2) .
C14 O10 1.21(2) .
C14 O9 1.27(2) .
C14 Zn3 2.573(17) 2_655
C18 H18 0.9300 .
C32 O23 1.25(2) .
C32 O24 1.26(2) .
C32 C31 1.42(2) .
C31 C30 1.37(2) .
C31 C33 1.37(2) .
C30 C29 1.40(2) .
C30 H30 0.9300 .
C29 C36 1.36(2) .
C29 C28 1.50(2) .
C28 O20 1.206(19) .
C28 O19 1.26(2) .
C36 C34 1.36(2) .
C36 H36 0.9300 .
C34 C33 1.36(2) .
C34 C35 1.48(2) .
C35 O21 1.21(2) .
C35 O22 1.26(2) .
C33 H33 0.9300 .
N1 N2 1.348(17) .
N3 Zn5 2.065(15) 1_565
N5 N4 1.323(17) .
O16 Zn2 1.928(11) 2_646
O3 Zn5 1.956(11) 2_655
O9 Zn3 1.944(11) 2_655
O22 Zn4 1.923(12) 2_756
